data_2216381
loop_
_publ_author_name
'Hui-Ling Wen'
'Qing-Hua Huang'
'Yong-Hong Wen'

_publ_section_title
;
 <i>N</i>,<i>N</i>'-Dibenzyl-2,2'-ethylenedioxydibenzamide
;
_journal_coeditor_code CV2330
_journal_issue 12
_journal_name_full 'Acta Crystallographica Section E'
_journal_page_first o4547
_journal_page_last o4547
_journal_paper_doi 10.1107/S1600536807054189
_journal_volume 63
_journal_year 2007
_chemical_formula_iupac 'C30 H28 N2 O4'
_chemical_formula_moiety 'C30 H28 N2 O4'
_chemical_formula_sum 'C30 H28 N2 O4'
_chemical_formula_weight 480.54
_chemical_name_systematic
;
N,N'-Dibenzyl-2,2'-ethylenedioxydibenzamide
;
_space_group_IT_number 14
_symmetry_cell_setting monoclinic
_symmetry_space_group_name_Hall '-P 2ybc'
_symmetry_space_group_name_H-M 'P 1 21/c 1'
_atom_sites_solution_hydrogens geom
_atom_sites_solution_primary direct
_atom_sites_solution_secondary difmap
_audit_creation_method SHELXL97
_cell_angle_alpha 90.00
_cell_angle_beta 96.522(5)
_cell_angle_gamma 90.00
_cell_formula_units_Z 2
_cell_length_a 5.0620(13)
_cell_length_b 16.401(4)
_cell_length_c 15.056(4)
_cell_measurement_reflns_used 934
_cell_measurement_temperature 293(2)
_cell_measurement_theta_max 20.98
_cell_measurement_theta_min 2.48
_cell_volume 1241.9(5)
_computing_cell_refinement 'SAINT (Siemens, 1996)'
_computing_data_collection 'SMART (Siemens, 1996)'
_computing_data_reduction 'SAINT (Siemens, 1996)'
_computing_molecular_graphics 'SHELXTL (Sheldrick, 1997b)'
_computing_publication_material
;
SHELXTL (Sheldrick, 1997b), PARST (Nardelli, 1995) and PLATON
(Spek, 2003)
;
_computing_structure_refinement 'SHELXL97 (Sheldrick, 1997a)'
_computing_structure_solution 'SHELXS97 (Sheldrick, 1997a)'
_diffrn_ambient_temperature 293(2)
_diffrn_detector_area_resol_mean 8.33
_diffrn_measured_fraction_theta_full 0.995
_diffrn_measured_fraction_theta_max 0.995
_diffrn_measurement_device_type 'Siemens SMART 1000 CCD area-detector'
_diffrn_measurement_method \w
_diffrn_radiation_monochromator graphite
_diffrn_radiation_source 'fine-focus sealed tube'
_diffrn_radiation_type MoK\a
_diffrn_radiation_wavelength 0.71073
_diffrn_reflns_av_R_equivalents 0.0351
_diffrn_reflns_av_sigmaI/netI 0.0468
_diffrn_reflns_limit_h_max 5
_diffrn_reflns_limit_h_min -6
_diffrn_reflns_limit_k_max 16
_diffrn_reflns_limit_k_min -19
_diffrn_reflns_limit_l_max 17
_diffrn_reflns_limit_l_min -18
_diffrn_reflns_number 6638
_diffrn_reflns_theta_full 25.67
_diffrn_reflns_theta_max 25.67
_diffrn_reflns_theta_min 1.84
_diffrn_standards_number 0
_exptl_absorpt_coefficient_mu 0.086
_exptl_absorpt_correction_T_max 0.996
_exptl_absorpt_correction_T_min 0.989
_exptl_absorpt_correction_type multi-scan
_exptl_absorpt_process_details '(SADABS; Sheldrick, 1996)'
_exptl_crystal_colour colourless
_exptl_crystal_density_diffrn 1.285
_exptl_crystal_density_method 'not measured'
_exptl_crystal_description block
_exptl_crystal_F_000 508
_exptl_crystal_size_max 0.42
_exptl_crystal_size_mid 0.11
_exptl_crystal_size_min 0.05
_refine_diff_density_max 0.461
_refine_diff_density_min -0.326
_refine_ls_extinction_method none
_refine_ls_goodness_of_fit_ref 1.116
_refine_ls_hydrogen_treatment constr
_refine_ls_matrix_type full
_refine_ls_number_parameters 163
_refine_ls_number_reflns 2341
_refine_ls_number_restraints 0
_refine_ls_restrained_S_all 1.116
_refine_ls_R_factor_all 0.1163
_refine_ls_R_factor_gt 0.0693
_refine_ls_shift/su_max 0.000
_refine_ls_shift/su_mean 0.000
_refine_ls_structure_factor_coef Fsqd
_refine_ls_weighting_details 'calc w = 1/[\s^2^(Fo^2^)+(0.1P)^2^] where P=(Fo^2^+2Fc^2^)/3'
_refine_ls_weighting_scheme calc
_refine_ls_wR_factor_gt 0.1781
_refine_ls_wR_factor_ref 0.2072
_reflns_number_gt 1425
_reflns_number_total 2341
_reflns_threshold_expression I>2\s(I)
_cod_data_source_file cv2330.cif
_cod_data_source_block I
_cod_original_cell_volume 1241.9(6)
_cod_original_sg_symbol_H-M 'P 21/c'
_cod_database_code 2216381
_cod_database_fobs_code 2216381

loop_
_symmetry_equiv_pos_as_xyz
'x, y, z'
'-x, y+1/2, -z+1/2'
'-x, -y, -z'
'x, -y-1/2, z-1/2'

loop_
_atom_site_type_symbol
_atom_site_label
_atom_site_fract_x
_atom_site_fract_y
_atom_site_fract_z
_atom_site_U_iso_or_equiv
_atom_site_adp_type
_atom_site_calc_flag
_atom_site_refinement_flags
_atom_site_occupancy
O O2 0.2700(4) 0.43132(12) 0.04071(12) 0.0539(6) Uani d . 1
C C14 0.1064(5) 0.36654(17) 0.01572(19) 0.0478(7) Uani d . 1
C C9 -0.0472(5) 0.33705(16) 0.08071(19) 0.0465(7) Uani d . 1
C C8 -0.0383(6) 0.36742(17) 0.1743(2) 0.0490(7) Uani d . 1
N N1 0.1948(5) 0.39077(16) 0.21573(16) 0.0590(7) Uani d . 1
H H1A 0.3314 0.3884 0.1867 0.071 Uiso calc R 1
O O1 -0.2399(4) 0.36622(16) 0.21280(15) 0.0808(8) Uani d . 1
C C15 0.4239(5) 0.46574(17) -0.02322(18) 0.0511(8) Uani d . 1
H H15B 0.4287 0.4489 -0.0820 0.077 Uiso calc R 1
H H15C 0.3052 0.4862 -0.0725 0.077 Uiso d R 1
C C6 0.3986(6) 0.4961(2) 0.3189(2) 0.0564(8) Uani d . 1
C C10 -0.2248(6) 0.27390(19) 0.0563(2) 0.0642(9) Uani d . 1
H H10A -0.3315 0.2546 0.0981 0.077 Uiso calc R 1
C C13 0.0843(6) 0.3322(2) -0.0687(2) 0.0622(9) Uani d . 1
H H13A 0.1851 0.3524 -0.1118 0.075 Uiso calc R 1
C C11 -0.2482(8) 0.2393(2) -0.0265(3) 0.0785(11) Uani d . 1
H H11A -0.3693 0.1974 -0.0409 0.094 Uiso calc R 1
C C12 -0.0899(7) 0.2673(2) -0.0889(3) 0.0752(11) Uani d . 1
H H12A -0.0996 0.2426 -0.1448 0.090 Uiso calc R 1
C C5 0.3608(7) 0.5599(2) 0.2607(2) 0.0712(10) Uani d . 1
H H5A 0.2302 0.5562 0.2121 0.085 Uiso calc R 1
C C4 0.5126(9) 0.6296(2) 0.2724(3) 0.0817(11) Uani d . 1
H H4A 0.4830 0.6725 0.2321 0.098 Uiso calc R 1
C C7 0.2325(7) 0.4201(2) 0.3075(2) 0.0742(10) Uani d . 1
H H7A 0.3172 0.3776 0.3455 0.089 Uiso calc R 1
H H7B 0.0599 0.4309 0.3271 0.089 Uiso calc R 1
C C3 0.7041(8) 0.6360(3) 0.3422(3) 0.0908(13) Uani d . 1
H H3A 0.8067 0.6830 0.3497 0.109 Uiso calc R 1
C C2 0.7467(9) 0.5735(3) 0.4013(3) 0.1026(15) Uani d . 1
H H2A 0.8778 0.5778 0.4496 0.123 Uiso calc R 1
C C1 0.5938(7) 0.5033(2) 0.3893(2) 0.0802(11) Uani d . 1
H H1B 0.6244 0.4605 0.4296 0.096 Uiso calc R 1

loop_
_atom_site_aniso_label
_atom_site_aniso_U_11
_atom_site_aniso_U_22
_atom_site_aniso_U_33
_atom_site_aniso_U_12
_atom_site_aniso_U_13
_atom_site_aniso_U_23
O2 0.0512(12) 0.0616(13) 0.0498(12) -0.0147(10) 0.0101(9) 0.0019(10)
C14 0.0360(16) 0.0464(17) 0.0594(18) 0.0058(13) -0.0022(13) 0.0022(14)
C9 0.0309(14) 0.0425(16) 0.0642(18) 0.0008(12) -0.0022(13) 0.0092(14)
C8 0.0359(16) 0.0505(17) 0.0605(18) -0.0012(13) 0.0054(14) 0.0150(14)
N1 0.0405(15) 0.0810(19) 0.0568(15) -0.0144(13) 0.0107(12) -0.0051(13)
O1 0.0422(14) 0.125(2) 0.0772(16) -0.0098(13) 0.0160(12) 0.0040(14)
C15 0.0481(17) 0.063(2) 0.0423(15) -0.0055(14) 0.0058(13) 0.0110(13)
C6 0.0483(18) 0.069(2) 0.0524(17) -0.0021(15) 0.0071(14) -0.0054(16)
C10 0.0497(19) 0.0531(19) 0.086(2) -0.0065(15) -0.0081(17) 0.0112(18)
C13 0.056(2) 0.071(2) 0.059(2) 0.0062(17) 0.0014(15) -0.0096(17)
C11 0.072(3) 0.054(2) 0.104(3) -0.0091(18) -0.013(2) -0.007(2)
C12 0.072(2) 0.068(2) 0.079(2) 0.015(2) -0.017(2) -0.024(2)
C5 0.066(2) 0.083(3) 0.063(2) -0.0006(19) -0.0006(17) -0.0004(19)
C4 0.093(3) 0.067(2) 0.088(3) -0.002(2) 0.018(2) -0.005(2)
C7 0.071(2) 0.096(3) 0.056(2) -0.019(2) 0.0081(17) 0.0016(18)
C3 0.078(3) 0.070(3) 0.126(4) -0.006(2) 0.015(3) -0.034(3)
C2 0.088(3) 0.096(3) 0.113(4) 0.007(3) -0.031(3) -0.038(3)
C1 0.084(3) 0.080(3) 0.071(2) 0.006(2) -0.019(2) -0.0083(19)

loop_
_atom_type_symbol
_atom_type_description
_atom_type_scat_dispersion_real
_atom_type_scat_dispersion_imag
_atom_type_scat_source
C C 0.0033 0.0016 'International Tables Vol C Tables 4.2.6.8 and 6.1.1.4'
H H 0.0000 0.0000 'International Tables Vol C Tables 4.2.6.8 and 6.1.1.4'
N N 0.0061 0.0033 'International Tables Vol C Tables 4.2.6.8 and 6.1.1.4'
O O 0.0106 0.0060 'International Tables Vol C Tables 4.2.6.8 and 6.1.1.4'

loop_
_geom_angle_atom_site_label_1
_geom_angle_atom_site_label_2
_geom_angle_atom_site_label_3
_geom_angle_site_symmetry_1
_geom_angle_site_symmetry_3
_geom_angle
C14 O2 C15 . . 118.8(2)
O2 C14 C13 . . 123.4(3)
O2 C14 C9 . . 116.1(2)
C13 C14 C9 . . 120.5(3)
C10 C9 C14 . . 117.7(3)
C10 C9 C8 . . 116.6(3)
C14 C9 C8 . . 125.8(3)
O1 C8 N1 . . 121.7(3)
O1 C8 C9 . . 120.1(3)
N1 C8 C9 . . 118.1(3)
C8 N1 C7 . . 123.7(3)
C8 N1 H1A . . 118.1
C7 N1 H1A . . 118.1
O2 C15 C15 . 3_665 106.0(3)
O2 C15 H15B . . 127.0
C15 C15 H15B 3_665 . 127.0
O2 C15 H15C . . 108.6
C15 C15 H15C 3_665 . 110.1
H15B C15 H15C . . 56.6
C5 C6 C1 . . 117.9(3)
C5 C6 C7 . . 121.8(3)
C1 C6 C7 . . 120.3(3)
C11 C10 C9 . . 122.5(3)
C11 C10 H10A . . 118.7
C9 C10 H10A . . 118.7
C14 C13 C12 . . 119.6(3)
C14 C13 H13A . . 120.2
C12 C13 H13A . . 120.2
C10 C11 C12 . . 119.2(3)
C10 C11 H11A . . 120.4
C12 C11 H11A . . 120.4
C11 C12 C13 . . 120.5(3)
C11 C12 H12A . . 119.8
C13 C12 H12A . . 119.8
C6 C5 C4 . . 121.2(3)
C6 C5 H5A . . 119.4
C4 C5 H5A . . 119.4
C3 C4 C5 . . 120.3(4)
C3 C4 H4A . . 119.8
C5 C4 H4A . . 119.8
N1 C7 C6 . . 113.2(3)
N1 C7 H7A . . 108.9
C6 C7 H7A . . 108.9
N1 C7 H7B . . 108.9
C6 C7 H7B . . 108.9
H7A C7 H7B . . 107.7
C4 C3 C2 . . 119.9(4)
C4 C3 H3A . . 120.1
C2 C3 H3A . . 120.1
C3 C2 C1 . . 119.7(4)
C3 C2 H2A . . 120.1
C1 C2 H2A . . 120.1
C6 C1 C2 . . 121.0(4)
C6 C1 H1B . . 119.5
C2 C1 H1B . . 119.5

loop_
_geom_bond_atom_site_label_1
_geom_bond_atom_site_label_2
_geom_bond_site_symmetry_2
_geom_bond_distance
O2 C14 . 1.373(3)
O2 C15 . 1.422(3)
C14 C13 . 1.383(4)
C14 C9 . 1.403(4)
C9 C10 . 1.393(4)
C9 C8 . 1.491(4)
C8 O1 . 1.229(3)
C8 N1 . 1.327(4)
N1 C7 . 1.455(4)
N1 H1A . 0.8600
C15 C15 3_665 1.491(5)
C15 H15B . 0.9300
C15 H15C . 0.9599
C6 C5 . 1.364(5)
C6 C1 . 1.369(4)
C6 C7 . 1.503(5)
C10 C11 . 1.362(5)
C10 H10A . 0.9300
C13 C12 . 1.394(5)
C13 H13A . 0.9300
C11 C12 . 1.380(5)
C11 H11A . 0.9300
C12 H12A . 0.9300
C5 C4 . 1.378(5)
C5 H5A . 0.9300
C4 C3 . 1.350(5)
C4 H4A . 0.9300
C7 H7A . 0.9700
C7 H7B . 0.9700
C3 C2 . 1.358(6)
C3 H3A . 0.9300
C2 C1 . 1.388(6)
C2 H2A . 0.9300
C1 H1B . 0.9300

loop_
_geom_hbond_atom_site_label_D
_geom_hbond_atom_site_label_H
_geom_hbond_atom_site_label_A
_geom_hbond_site_symmetry_A
_geom_hbond_distance_DH
_geom_hbond_distance_HA
_geom_hbond_distance_DA
_geom_hbond_angle_DHA
_geom_hbond_publ_flag
N1 H1A O1 1_655 0.86 2.191 2.895(3) 139.02 yes

loop_
_geom_torsion_atom_site_label_1
_geom_torsion_atom_site_label_2
_geom_torsion_atom_site_label_3
_geom_torsion_atom_site_label_4
_geom_torsion_site_symmetry_4
_geom_torsion
C15 O2 C14 C13 . 0.5(4)
C15 O2 C14 C9 . -177.9(2)
O2 C14 C9 C10 . 177.0(2)
C13 C14 C9 C10 . -1.4(4)
O2 C14 C9 C8 . -2.9(4)
C13 C14 C9 C8 . 178.7(3)
C10 C9 C8 O1 . -31.8(4)
C14 C9 C8 O1 . 148.1(3)
C10 C9 C8 N1 . 144.3(3)
C14 C9 C8 N1 . -35.8(4)
O1 C8 N1 C7 . -2.8(5)
C9 C8 N1 C7 . -178.8(3)
C14 O2 C15 C15 3_665 179.5(3)
C14 C9 C10 C11 . 1.7(5)
C8 C9 C10 C11 . -178.4(3)
O2 C14 C13 C12 . -179.0(3)
C9 C14 C13 C12 . -0.7(4)
C9 C10 C11 C12 . 0.3(5)
C10 C11 C12 C13 . -2.5(5)
C14 C13 C12 C11 . 2.7(5)
C1 C6 C5 C4 . -0.4(5)
C7 C6 C5 C4 . 179.3(3)
C6 C5 C4 C3 . 0.3(6)
C8 N1 C7 C6 . -134.0(3)
C5 C6 C7 N1 . 44.4(4)
C1 C6 C7 N1 . -135.9(3)
C5 C4 C3 C2 . -0.3(6)
C4 C3 C2 C1 . 0.4(7)
C5 C6 C1 C2 . 0.5(5)
C7 C6 C1 C2 . -179.2(4)
C3 C2 C1 C6 . -0.5(6)
